data_7227459
loop_
_publ_author_name
'Li, Min-Yu'
'Wang, Fei'
'Gu, Zhi-Gang'
'Zhang, Jian'

_publ_section_title
;
 Synthesis of homochiral zeolitic metal--organic frameworks with amino
 acid and tetrazolates for chiral recognition
;
_journal_issue 9
_journal_name_full 'RSC Adv.'
_journal_page_first 4872
_journal_paper_doi 10.1039/C6RA27069G
_journal_volume 7
_journal_year 2017
_chemical_absolute_configuration none
_chemical_formula_moiety 'C22 H38 N26 O4 Zn4, 2(C3 H7 N O)'
_chemical_formula_sum 'C28 H52 N28 O6 Zn4'
_chemical_formula_weight 1138.54
_space_group_crystal_system monoclinic
_space_group_IT_number 4
_space_group_name_Hall 'P 2yb'
_space_group_name_H-M_alt 'P 1 21 1'
_symmetry_space_group_name_Hall 'P 2yb'
_symmetry_space_group_name_H-M 'P 1 21 1'
_atom_sites_solution_hydrogens geom
_audit_creation_method SHELXL-2014/7
_audit_update_record
;
2016-12-24 deposited with the CCDC.
2017-01-03 downloaded from the CCDC.
;
_cell_angle_alpha 90
_cell_angle_beta 91.259(3)
_cell_angle_gamma 90
_cell_formula_units_Z 2
_cell_length_a 10.2303(3)
_cell_length_b 21.4402(6)
_cell_length_c 11.1573(4)
_cell_measurement_reflns_used 3938
_cell_measurement_temperature 293(2)
_cell_measurement_theta_max 70.6510
_cell_measurement_theta_min 4.0930
_cell_volume 2446.65(13)
_computing_cell_refinement
;
CrysAlisPro, Agilent Technologies,
Version 1.171.37.35 (release 13-08-2014 CrysAlis171 .NET)
(compiled Aug 13 2014,18:06:01)
;
_computing_data_collection
;
CrysAlisPro, Agilent Technologies,
Version 1.171.37.35 (release 13-08-2014 CrysAlis171 .NET)
(compiled Aug 13 2014,18:06:01)
;
_computing_data_reduction
;
CrysAlisPro, Agilent Technologies,
Version 1.171.37.35 (release 13-08-2014 CrysAlis171 .NET)
(compiled Aug 13 2014,18:06:01)
;
_computing_molecular_graphics 'Bruker SHELXTL'
_computing_publication_material 'Bruker SHELXTL'
_computing_structure_refinement 'SHELXL-2014/7 (Sheldrick, 2014)'
_computing_structure_solution 'SHELXL-2014/7 (Sheldrick, 2014)'
_diffrn_ambient_temperature 293(2)
_diffrn_measured_fraction_theta_full 0.992
_diffrn_measured_fraction_theta_max 0.968
_diffrn_measurement_device_type 'SuperNova, Dual, Cu at zero, Atlas'
_diffrn_measurement_method '\w scans'
_diffrn_radiation_type CuK\a
_diffrn_radiation_wavelength 1.54178
_diffrn_reflns_av_R_equivalents 0.0242
_diffrn_reflns_av_unetI/netI 0.0372
_diffrn_reflns_Laue_measured_fraction_full 0.992
_diffrn_reflns_Laue_measured_fraction_max 0.968
_diffrn_reflns_limit_h_max 12
_diffrn_reflns_limit_h_min -6
_diffrn_reflns_limit_k_max 26
_diffrn_reflns_limit_k_min -25
_diffrn_reflns_limit_l_max 12
_diffrn_reflns_limit_l_min -13
_diffrn_reflns_number 10123
_diffrn_reflns_point_group_measured_fraction_full 0.993
_diffrn_reflns_point_group_measured_fraction_max 0.969
_diffrn_reflns_theta_full 67.679
_diffrn_reflns_theta_max 71.212
_diffrn_reflns_theta_min 4.124
_diffrn_source 'sealed X-ray tube'
_exptl_absorpt_coefficient_mu 2.810
_exptl_absorpt_correction_T_max 1.00000
_exptl_absorpt_correction_T_min 0.95818
_exptl_absorpt_correction_type multi-scan
_exptl_absorpt_process_details
;
CrysAlisPro, Agilent Technologies,
Version 1.171.37.35 (release 13-08-2014 CrysAlis171 .NET)
(compiled Aug 13 2014,18:06:01)
Empirical absorption correction using spherical harmonics,
 implemented in SCALE3 ABSPACK scaling algorithm.
;
_exptl_crystal_colour Colorless
_exptl_crystal_density_diffrn 1.546
_exptl_crystal_description Prism
_exptl_crystal_F_000 1168
_exptl_crystal_size_max 0.2
_exptl_crystal_size_mid 0.15
_exptl_crystal_size_min 0.15
_refine_diff_density_max 0.444
_refine_diff_density_min -0.424
_refine_diff_density_rms 0.070
_refine_ls_abs_structure_details
;
 Refined as an inversion twin.
;
_refine_ls_abs_structure_Flack 0.17(7)
_refine_ls_extinction_method none
_refine_ls_goodness_of_fit_ref 1.017
_refine_ls_hydrogen_treatment constr
_refine_ls_matrix_type full
_refine_ls_number_parameters 596
_refine_ls_number_reflns 7101
_refine_ls_number_restraints 124
_refine_ls_restrained_S_all 1.065
_refine_ls_R_factor_all 0.0593
_refine_ls_R_factor_gt 0.0446
_refine_ls_shift/su_max 0.000
_refine_ls_shift/su_mean 0.000
_refine_ls_structure_factor_coef Fsqd
_refine_ls_weighting_details 'w=1/[\s^2^(Fo^2^)+(0.0690P)^2^+1.5867P] where P=(Fo^2^+2Fc^2^)/3'
_refine_ls_weighting_scheme calc
_refine_ls_wR_factor_gt 0.1167
_refine_ls_wR_factor_ref 0.1304
_reflns_Friedel_coverage 0.946
_reflns_Friedel_fraction_full 0.993
_reflns_Friedel_fraction_max 0.969
_reflns_number_gt 5580
_reflns_number_total 7101
_reflns_threshold_expression 'I > 2\s(I)'
_cod_data_source_file c6ra27069g2.cif
_cod_data_source_block 3L
_cod_database_code 7227459
_shelx_shelxl_version_number 2014/7
_shelx_space_group_comment
;
The symmetry employed for this shelxl refinement is uniquely defined
by the following loop, which should always be used as a source of
symmetry information in preference to the above space-group names.
They are only intended as comments.
;

loop_
_space_group_symop_operation_xyz
'x, y, z'
'-x, y+1/2, -z'

loop_
_atom_site_label
_atom_site_type_symbol
_atom_site_fract_x
_atom_site_fract_y
_atom_site_fract_z
_atom_site_U_iso_or_equiv
_atom_site_adp_type
_atom_site_occupancy
_atom_site_site_symmetry_order
_atom_site_calc_flag
_atom_site_refinement_flags_posn
_atom_site_refinement_flags_adp
Zn1 Zn 0.51612(14) 0.57718(7) 0.67946(15) 0.0500(4) Uani 1 1 d . .
Zn2 Zn 0.48565(14) 0.34543(6) 0.53417(16) 0.0485(4) Uani 1 1 d . .
Zn3 Zn 1.01999(14) 0.53238(7) 0.96499(16) 0.0498(4) Uani 1 1 d . .
Zn4 Zn 0.99019(15) 0.30060(7) 0.82049(15) 0.0514(4) Uani 1 1 d . .
O1 O 0.4812(9) 0.4445(4) 0.5903(9) 0.054(2) Uani 1 1 d . .
O2 O 0.5481(9) 0.5366(5) 0.5289(9) 0.067(2) Uani 1 1 d . .
O3 O 1.0181(10) 0.4324(5) 0.9087(9) 0.061(3) Uani 1 1 d . .
O4 O 0.9868(14) 0.3386(5) 0.9788(10) 0.100(4) Uani 1 1 d . .
O5 O 0.955(3) 0.5359(8) 1.3518(19) 0.312(14) Uani 1 1 d D U
O6 O 0.499(2) 0.3407(9) 0.1257(16) 0.192(7) Uani 1 1 d . U
N1 N 0.1608(9) 0.5496(5) 0.8451(9) 0.050(3) Uani 1 1 d . .
N2 N 0.1407(10) 0.6025(6) 0.7727(12) 0.066(3) Uani 1 1 d . .
N3 N 0.2443(8) 0.6131(6) 0.7112(12) 0.064(3) Uani 1 1 d . .
N4 N 0.3379(9) 0.5660(6) 0.7407(10) 0.054(3) Uani 1 1 d . .
N5 N 0.5399(10) 0.6664(6) 0.6300(10) 0.051(3) Uani 1 1 d . .
N6 N 0.6290(11) 0.7031(6) 0.6950(13) 0.070(4) Uani 1 1 d . .
N7 N 0.6240(12) 0.7589(6) 0.6482(13) 0.072(4) Uani 1 1 d . .
N8 N 0.5385(10) 0.7603(5) 0.5562(11) 0.051(3) Uani 1 1 d . .
N9 N 0.6544(9) 0.5525(5) 0.8014(9) 0.051(3) Uani 1 1 d . .
N10 N 0.6343(10) 0.5628(8) 0.9256(10) 0.072(3) Uani 1 1 d . .
N11 N 0.7408(9) 0.5531(7) 0.9795(9) 0.065(3) Uani 1 1 d . .
N12 N 0.8335(9) 0.5408(6) 0.9029(10) 0.053(3) Uani 1 1 d . .
N13 N 1.0429(9) 0.7110(6) 1.1352(11) 0.053(3) Uani 1 1 d . .
N14 N 1.1281(11) 0.6770(6) 1.1952(11) 0.065(3) Uani 1 1 d . .
N15 N 1.1307(11) 0.6221(6) 1.1466(13) 0.069(4) Uani 1 1 d . .
N16 N 1.0420(10) 0.6207(5) 1.0509(11) 0.052(3) Uani 1 1 d . .
N17 N 0.1681(8) 0.3086(5) 0.7532(10) 0.050(2) Uani 1 1 d . .
N18 N 0.2605(12) 0.2699(7) 0.7857(13) 0.076(4) Uani 1 1 d . .
N19 N 0.3627(11) 0.2789(7) 0.7280(14) 0.078(4) Uani 1 1 d . .
N20 N 0.3438(8) 0.3266(5) 0.6544(10) 0.051(3) Uani 1 1 d . .
N21 N 0.8539(9) 0.3237(5) 0.7007(11) 0.059(3) Uani 1 1 d . .
N22 N 0.8769(10) 0.3154(8) 0.5901(11) 0.073(4) Uani 1 1 d . .
N23 N 0.7669(11) 0.3209(8) 0.5237(11) 0.081(4) Uani 1 1 d . .
N24 N 0.6685(9) 0.3368(6) 0.6027(10) 0.054(3) Uani 1 1 d . .
N25 N 0.4700(14) 0.3964(5) 0.3721(10) 0.083(4) Uani 1 1 d . .
H25A H 0.5075 0.3750 0.3137 0.100 Uiso 1 1 calc R U
H25B H 0.3860 0.4016 0.3521 0.100 Uiso 1 1 calc R U
N26 N 1.0296(13) 0.4898(6) 1.1185(11) 0.093(5) Uani 1 1 d . .
H26A H 1.0952 0.5066 1.1610 0.111 Uiso 1 1 calc DR U
H26B H 0.9564 0.4982 1.1570 0.111 Uiso 1 1 calc DR U
N27 N 0.9164(14) 0.6295(6) 1.4316(13) 0.116(6) Uani 1 1 d D U
N28 N 0.5698(18) 0.2502(8) 0.0683(14) 0.113(5) Uani 1 1 d . U
C1 C 0.2821(9) 0.5304(6) 0.8245(11) 0.046(3) Uani 1 1 d . .
C2 C 0.3477(13) 0.4739(7) 0.8852(15) 0.071(4) Uani 1 1 d . .
H2A H 0.4348 0.4693 0.8562 0.107 Uiso 1 1 calc R U
H2B H 0.3512 0.4801 0.9704 0.107 Uiso 1 1 calc R U
H2C H 0.2981 0.4370 0.8668 0.107 Uiso 1 1 calc R U
C3 C 0.4925(11) 0.7018(6) 0.5491(12) 0.047(3) Uani 1 1 d . .
C4 C 0.3898(13) 0.6816(8) 0.4541(16) 0.079(5) Uani 1 1 d . .
H4A H 0.3688 0.7163 0.4027 0.119 Uiso 1 1 calc R U
H4B H 0.4241 0.6481 0.4072 0.119 Uiso 1 1 calc R U
H4C H 0.3122 0.6679 0.4932 0.119 Uiso 1 1 calc R U
C5 C 0.7794(10) 0.5398(7) 0.7919(12) 0.051(3) Uani 1 1 d . .
C6 C 0.8458(12) 0.5283(11) 0.6815(13) 0.103(7) Uani 1 1 d . .
H6A H 0.9366 0.5201 0.6986 0.155 Uiso 1 1 calc R U
H6B H 0.8073 0.4928 0.6419 0.155 Uiso 1 1 calc R U
H6C H 0.8377 0.5642 0.6305 0.155 Uiso 1 1 calc R U
C7 C 0.9844(12) 0.6752(7) 1.0452(13) 0.053(4) Uani 1 1 d . .
C8 C 0.8889(15) 0.6974(8) 0.9611(17) 0.088(6) Uani 1 1 d . .
H8A H 0.8656 0.7394 0.9809 0.131 Uiso 1 1 calc R U
H8B H 0.9239 0.6963 0.8820 0.131 Uiso 1 1 calc R U
H8C H 0.8126 0.6714 0.9637 0.131 Uiso 1 1 calc R U
C9 C 0.2248(11) 0.3456(6) 0.6726(11) 0.052(3) Uani 1 1 d . .
C10 C 0.1624(13) 0.3981(8) 0.6197(16) 0.078(5) Uani 1 1 d . .
H10A H 0.0750 0.4014 0.6487 0.117 Uiso 1 1 calc R U
H10B H 0.2104 0.4351 0.6404 0.117 Uiso 1 1 calc R U
H10C H 0.1593 0.3933 0.5341 0.117 Uiso 1 1 calc R U
C11 C 0.7274(10) 0.3388(7) 0.7080(13) 0.053(3) Uani 1 1 d . .
C12 C 0.6626(12) 0.3605(9) 0.8226(14) 0.084(4) Uani 1 1 d . .
H12A H 0.7243 0.3580 0.8885 0.125 Uiso 1 1 calc R U
H12B H 0.6338 0.4029 0.8130 0.125 Uiso 1 1 calc R U
H12C H 0.5888 0.3343 0.8384 0.125 Uiso 1 1 calc R U
C13 C 0.5151(14) 0.4812(7) 0.5127(15) 0.058(3) Uani 1 1 d . .
C14 C 0.5338(11) 0.4582(4) 0.3843(9) 0.061(2) Uani 1 1 d D U
H14A H 0.6266 0.4560 0.3649 0.073 Uiso 1 1 calc R U
C15 C 0.4592(13) 0.4991(6) 0.2967(13) 0.103(4) Uani 1 1 d D U
H15A H 0.4438 0.4712 0.2282 0.124 Uiso 1 1 calc R U
C16 C 0.505(2) 0.5566(8) 0.2396(18) 0.155(6) Uani 1 1 d D U
H16A H 0.4375 0.5730 0.1878 0.233 Uiso 1 1 calc R U
H16B H 0.5275 0.5868 0.3002 0.233 Uiso 1 1 calc R U
H16C H 0.5811 0.5476 0.1934 0.233 Uiso 1 1 calc R U
C17 C 0.3213(11) 0.5162(5) 0.3330(12) 0.100(4) Uani 1 1 d D U
H17A H 0.2818 0.4812 0.3718 0.149 Uiso 1 1 calc R U
H17B H 0.3248 0.5510 0.3872 0.149 Uiso 1 1 calc R U
H17C H 0.2703 0.5273 0.2629 0.149 Uiso 1 1 calc R U
C18 C 1.0054(18) 0.3972(7) 0.9917(16) 0.070(4) Uani 1 1 d . .
C19 C 1.048(2) 0.4183(6) 1.1201(12) 0.124(5) Uani 1 1 d D U
H19A H 1.1426 0.4106 1.1280 0.148 Uiso 1 1 calc DR U
C20 C 0.9847(18) 0.3795(9) 1.2113(12) 0.136(5) Uani 1 1 d D U
H20A H 0.9950 0.3353 1.1915 0.163 Uiso 1 1 calc R U
C21 C 0.8409(19) 0.3944(11) 1.227(2) 0.204(9) Uani 1 1 d D U
H21A H 0.7948 0.3899 1.1519 0.307 Uiso 1 1 calc R U
H21B H 0.8048 0.3661 1.2846 0.307 Uiso 1 1 calc R U
H21C H 0.8321 0.4364 1.2556 0.307 Uiso 1 1 calc DR U
C22 C 1.023(2) 0.3900(9) 1.3334(11) 0.144(6) Uani 1 1 d D U
H22A H 0.9753 0.3622 1.3840 0.215 Uiso 1 1 calc R U
H22B H 1.1149 0.3823 1.3436 0.215 Uiso 1 1 calc R U
H22C H 1.0040 0.4323 1.3547 0.215 Uiso 1 1 calc R U
C31 C 0.9976(17) 0.5817(8) 1.4197(18) 0.163(9) Uani 1 1 d D U
H31A H 1.0796 0.5808 1.4573 0.196 Uiso 1 1 calc R U
C32 C 0.793(2) 0.6159(16) 1.364(2) 0.228(14) Uani 1 1 d D U
H32A H 0.7338 0.6503 1.3722 0.342 Uiso 1 1 calc R U
H32B H 0.8116 0.6100 1.2808 0.342 Uiso 1 1 calc R U
H32C H 0.7540 0.5788 1.3952 0.342 Uiso 1 1 calc R U
C33 C 0.930(3) 0.6880(10) 1.501(2) 0.190(12) Uani 1 1 d D U
H33A H 0.8524 0.7127 1.4896 0.286 Uiso 1 1 calc R U
H33B H 0.9424 0.6784 1.5841 0.286 Uiso 1 1 calc R U
H33C H 1.0041 0.7109 1.4730 0.286 Uiso 1 1 calc R U
C34 C 0.473(2) 0.2895(12) 0.0638(18) 0.123(6) Uani 1 1 d . U
H34A H 0.3949 0.2823 0.0219 0.148 Uiso 1 1 calc R U
C35 C 0.671(3) 0.2614(17) 0.144(2) 0.210(13) Uani 1 1 d . U
H35A H 0.7343 0.2287 0.1376 0.315 Uiso 1 1 calc R U
H35B H 0.7104 0.3006 0.1245 0.315 Uiso 1 1 calc R U
H35C H 0.6401 0.2629 0.2248 0.315 Uiso 1 1 calc R U
C36 C 0.537(3) 0.2001(11) -0.002(3) 0.171(10) Uani 1 1 d . U
H36A H 0.6070 0.1704 -0.0005 0.257 Uiso 1 1 calc R U
H36B H 0.4591 0.1810 0.0272 0.257 Uiso 1 1 calc R U
H36C H 0.5214 0.2139 -0.0833 0.257 Uiso 1 1 calc R U

loop_
_atom_site_aniso_label
_atom_site_aniso_U_11
_atom_site_aniso_U_22
_atom_site_aniso_U_33
_atom_site_aniso_U_23
_atom_site_aniso_U_13
_atom_site_aniso_U_12
Zn1 0.0437(8) 0.0378(10) 0.0692(12) 0.0050(8) 0.0134(7) 0.0022(7)
Zn2 0.0482(8) 0.0358(9) 0.0621(11) 0.0044(8) 0.0109(7) 0.0051(7)
Zn3 0.0462(8) 0.0403(10) 0.0632(11) 0.0002(9) 0.0095(7) 0.0024(7)
Zn4 0.0463(8) 0.0384(10) 0.0702(12) 0.0061(8) 0.0156(7) 0.0002(7)
O1 0.074(6) 0.029(5) 0.059(6) 0.002(4) 0.017(4) 0.003(4)
O2 0.078(5) 0.041(4) 0.084(6) -0.004(4) 0.023(4) -0.004(3)
O3 0.073(6) 0.047(6) 0.062(6) 0.000(5) 0.006(5) -0.004(5)
O4 0.186(11) 0.033(5) 0.084(6) -0.004(4) 0.053(7) -0.015(6)
O5 0.55(3) 0.162(17) 0.235(19) -0.108(15) 0.24(2) -0.03(2)
O6 0.30(2) 0.143(15) 0.134(12) -0.014(11) 0.038(13) -0.039(15)
N1 0.055(6) 0.038(6) 0.059(6) 0.004(5) 0.011(4) 0.001(4)
N2 0.045(5) 0.061(8) 0.092(9) 0.026(7) 0.018(5) 0.013(5)
N3 0.034(5) 0.061(7) 0.097(8) 0.029(6) 0.007(4) 0.007(4)
N4 0.047(5) 0.047(6) 0.070(7) 0.008(5) 0.005(4) 0.004(5)
N5 0.058(6) 0.038(6) 0.058(6) 0.004(5) 0.012(5) -0.009(5)
N6 0.064(7) 0.048(8) 0.097(10) 0.012(7) -0.004(6) -0.007(6)
N7 0.081(8) 0.038(7) 0.096(10) 0.009(6) -0.013(7) -0.019(6)
N8 0.048(5) 0.035(5) 0.070(7) -0.012(5) 0.002(5) -0.003(4)
N9 0.052(5) 0.045(6) 0.057(6) 0.004(5) 0.010(4) 0.002(4)
N10 0.057(6) 0.097(10) 0.062(6) -0.005(6) 0.020(5) 0.005(6)
N11 0.041(5) 0.091(10) 0.064(6) -0.003(6) 0.006(4) 0.004(5)
N12 0.048(5) 0.044(6) 0.068(7) 0.007(6) 0.017(5) 0.001(5)
N13 0.043(5) 0.041(6) 0.074(7) 0.004(5) 0.009(5) 0.000(5)
N14 0.067(7) 0.051(7) 0.076(8) -0.003(7) -0.014(6) 0.009(6)
N15 0.061(6) 0.045(7) 0.102(11) -0.002(7) -0.010(6) 0.004(5)
N16 0.053(6) 0.033(5) 0.071(8) -0.008(5) 0.001(5) 0.006(4)
N17 0.039(4) 0.042(6) 0.071(6) 0.003(5) 0.015(4) 0.004(4)
N18 0.072(7) 0.068(8) 0.088(8) 0.029(7) 0.019(6) 0.006(6)
N19 0.052(6) 0.069(9) 0.115(11) 0.042(8) 0.020(6) 0.010(6)
N20 0.033(4) 0.039(6) 0.083(8) 0.004(6) 0.011(4) 0.006(4)
N21 0.037(5) 0.051(7) 0.089(8) 0.009(6) 0.020(5) 0.006(4)
N22 0.039(5) 0.100(10) 0.080(7) -0.004(7) 0.015(4) 0.005(5)
N23 0.060(6) 0.103(12) 0.082(8) -0.006(8) 0.029(6) 0.000(7)
N24 0.046(5) 0.050(7) 0.068(7) -0.007(6) 0.014(5) 0.004(5)
N25 0.165(13) 0.034(5) 0.050(6) 0.003(4) -0.005(6) 0.014(6)
N26 0.167(14) 0.041(6) 0.071(8) -0.002(5) 0.014(8) -0.013(7)
N27 0.120(10) 0.100(11) 0.132(11) 0.034(9) 0.088(9) 0.018(8)
N28 0.146(12) 0.097(12) 0.095(9) 0.010(8) -0.017(9) -0.036(9)
C1 0.033(5) 0.036(6) 0.070(8) -0.003(6) 0.004(4) 0.007(5)
C2 0.065(8) 0.046(7) 0.104(11) 0.026(7) 0.014(7) 0.018(6)
C3 0.047(7) 0.036(7) 0.057(8) -0.007(6) 0.007(5) -0.004(5)
C4 0.084(10) 0.050(9) 0.102(12) -0.005(9) -0.022(9) -0.023(8)
C5 0.041(5) 0.050(8) 0.063(7) 0.006(7) 0.011(5) 0.000(6)
C6 0.046(6) 0.19(2) 0.072(8) -0.043(11) 0.020(6) -0.001(9)
C7 0.057(8) 0.035(7) 0.069(10) -0.006(6) 0.007(6) -0.002(5)
C8 0.111(13) 0.046(9) 0.103(13) -0.006(9) -0.041(10) 0.012(9)
C9 0.058(7) 0.037(6) 0.061(7) 0.006(6) 0.010(5) -0.006(6)
C10 0.054(7) 0.066(10) 0.115(12) 0.033(8) 0.017(7) 0.006(6)
C11 0.042(6) 0.042(7) 0.075(8) 0.008(7) 0.018(5) 0.004(5)
C12 0.062(7) 0.103(10) 0.087(10) 0.001(8) 0.015(6) 0.022(7)
C13 0.063(6) 0.049(8) 0.061(7) 0.001(6) 0.015(5) 0.008(5)
C14 0.088(6) 0.037(4) 0.059(5) 0.006(4) 0.017(5) 0.000(4)
C15 0.149(9) 0.071(6) 0.089(7) 0.044(6) -0.009(7) -0.018(7)
C16 0.216(15) 0.108(11) 0.142(11) 0.038(10) 0.037(11) -0.006(11)
C17 0.106(8) 0.062(6) 0.128(9) 0.020(6) -0.046(7) 0.005(6)
C18 0.108(11) 0.025(6) 0.076(9) -0.001(6) 0.020(7) -0.004(6)
C19 0.220(14) 0.082(9) 0.069(7) 0.002(6) 0.016(9) -0.052(10)
C20 0.200(13) 0.114(9) 0.094(8) 0.025(7) 0.018(9) -0.071(10)
C21 0.208(16) 0.191(16) 0.216(15) -0.017(14) 0.064(14) -0.003(14)
C22 0.228(15) 0.130(11) 0.074(7) 0.015(8) 0.017(9) -0.053(11)
C31 0.211(17) 0.132(17) 0.150(15) 0.003(14) 0.105(13) 0.020(15)
C32 0.120(15) 0.34(3) 0.22(3) 0.13(3) -0.019(16) -0.07(2)
C33 0.29(3) 0.093(16) 0.20(2) 0.002(15) 0.11(2) -0.001(19)
C34 0.153(14) 0.121(15) 0.096(10) 0.005(11) 0.019(10) -0.021(12)
C35 0.17(2) 0.30(3) 0.160(19) 0.08(2) -0.061(16) -0.10(2)
C36 0.26(3) 0.092(16) 0.17(2) 0.004(14) 0.035(19) -0.022(17)

loop_
_atom_type_symbol
_atom_type_description
_atom_type_scat_dispersion_real
_atom_type_scat_dispersion_imag
_atom_type_scat_source
C C 0.0181 0.0091 'International Tables Vol C Tables 4.2.6.8 and 6.1.1.4'
H H 0.0000 0.0000 'International Tables Vol C Tables 4.2.6.8 and 6.1.1.4'
N N 0.0311 0.0180 'International Tables Vol C Tables 4.2.6.8 and 6.1.1.4'
O O 0.0492 0.0322 'International Tables Vol C Tables 4.2.6.8 and 6.1.1.4'
Zn Zn -1.5491 0.6778 'International Tables Vol C Tables 4.2.6.8 and 6.1.1.4'

loop_
_geom_angle_atom_site_label_1
_geom_angle_atom_site_label_2
_geom_angle_atom_site_label_3
_geom_angle
_geom_angle_site_symmetry_1
_geom_angle_site_symmetry_3
O2 Zn1 N4 115.0(5) . .
O2 Zn1 N5 99.6(5) . .
N4 Zn1 N5 109.3(5) . .
O2 Zn1 N9 109.9(4) . .
N4 Zn1 N9 112.0(4) . .
N5 Zn1 N9 110.4(4) . .
N24 Zn2 N20 113.6(4) . .
N24 Zn2 N8 101.6(5) . 2_646
N20 Zn2 N8 93.8(5) . 2_646
N24 Zn2 N25 115.1(5) . .
N20 Zn2 N25 128.6(5) . .
N8 Zn2 N25 91.9(5) 2_646 .
N24 Zn2 O1 90.3(5) . .
N20 Zn2 O1 89.1(4) . .
N8 Zn2 O1 165.4(4) 2_646 .
N25 Zn2 O1 75.2(4) . .
N26 Zn3 N1 130.3(5) . 1_655
N26 Zn3 N12 111.9(5) . .
N1 Zn3 N12 116.0(4) 1_655 .
N26 Zn3 N16 91.1(5) . .
N1 Zn3 N16 93.8(5) 1_655 .
N12 Zn3 N16 99.4(5) . .
N26 Zn3 O3 78.2(4) . .
N1 Zn3 O3 89.5(4) 1_655 .
N12 Zn3 O3 89.3(5) . .
N16 Zn3 O3 168.2(4) . .
O4 Zn4 N21 118.9(5) . .
O4 Zn4 N17 109.9(5) . 1_655
N21 Zn4 N17 111.2(4) . 1_655
O4 Zn4 N13 99.8(5) . 2_747
N21 Zn4 N13 106.6(5) . 2_747
N17 Zn4 N13 109.5(4) 1_655 2_747
C13 O1 Zn2 114.0(10) . .
C13 O2 Zn1 120.4(10) . .
C18 O3 Zn3 112.7(10) . .
C18 O4 Zn4 120.5(11) . .
C1 N1 N2 105.9(10) . .
C1 N1 Zn3 137.6(9) . 1_455
N2 N1 Zn3 115.5(8) . 1_455
N3 N2 N1 109.6(10) . .
N2 N3 N4 107.9(10) . .
C1 N4 N3 105.6(9) . .
C1 N4 Zn1 136.0(8) . .
N3 N4 Zn1 117.0(8) . .
C3 N5 N6 105.4(11) . .
C3 N5 Zn1 136.1(10) . .
N6 N5 Zn1 118.5(9) . .
N7 N6 N5 106.9(12) . .
N6 N7 N8 110.3(12) . .
N7 N8 C3 104.3(12) . .
N7 N8 Zn2 117.2(8) . 2_656
C3 N8 Zn2 138.4(10) . 2_656
C5 N9 N10 105.8(10) . .
C5 N9 Zn1 132.1(9) . .
N10 N9 Zn1 120.2(8) . .
N11 N10 N9 107.4(10) . .
N10 N11 N12 110.7(11) . .
N11 N12 C5 108.3(10) . .
N11 N12 Zn3 118.9(9) . .
C5 N12 Zn3 132.8(7) . .
N14 N13 C7 109.4(12) . .
N14 N13 Zn4 121.3(10) . 2_757
C7 N13 Zn4 129.2(9) . 2_757
N15 N14 N13 108.2(12) . .
N14 N15 N16 108.7(11) . .
C7 N16 N15 107.8(12) . .
C7 N16 Zn3 136.7(10) . .
N15 N16 Zn3 115.2(8) . .
N18 N17 C9 103.9(9) . .
N18 N17 Zn4 120.3(9) . 1_455
C9 N17 Zn4 135.8(9) . 1_455
N19 N18 N17 111.5(12) . .
N18 N19 N20 109.0(12) . .
C9 N20 N19 105.5(11) . .
C9 N20 Zn2 136.2(9) . .
N19 N20 Zn2 117.7(8) . .
N22 N21 C11 107.0(12) . .
N22 N21 Zn4 118.6(8) . .
C11 N21 Zn4 133.6(10) . .
N21 N22 N23 110.7(10) . .
N22 N23 N24 106.4(11) . .
C11 N24 N23 104.5(10) . .
C11 N24 Zn2 138.0(8) . .
N23 N24 Zn2 117.4(9) . .
C14 N25 Zn2 111.0(7) . .
C14 N25 H25A 109.4 . .
Zn2 N25 H25A 109.4 . .
C14 N25 H25B 109.4 . .
Zn2 N25 H25B 109.4 . .
H25A N25 H25B 108.0 . .
C19 N26 Zn3 118.8(9) . .
C19 N26 H26A 107.6 . .
Zn3 N26 H26A 107.6 . .
C19 N26 H26B 107.6 . .
Zn3 N26 H26B 107.6 . .
H26A N26 H26B 107.1 . .
C31 N27 C33 131.0(19) . .
C31 N27 C32 109.0(17) . .
C33 N27 C32 120.0(16) . .
C34 N28 C35 119(2) . .
C34 N28 C36 108(2) . .
C35 N28 C36 133(2) . .
N1 C1 N4 111.0(11) . .
N1 C1 C2 124.5(11) . .
N4 C1 C2 124.5(10) . .
C1 C2 H2A 109.5 . .
C1 C2 H2B 109.5 . .
H2A C2 H2B 109.5 . .
C1 C2 H2C 109.5 . .
H2A C2 H2C 109.5 . .
H2B C2 H2C 109.5 . .
N5 C3 N8 113.0(12) . .
N5 C3 C4 124.5(13) . .
N8 C3 C4 122.5(13) . .
C3 C4 H4A 109.5 . .
C3 C4 H4B 109.5 . .
H4A C4 H4B 109.5 . .
C3 C4 H4C 109.5 . .
H4A C4 H4C 109.5 . .
H4B C4 H4C 109.5 . .
N9 C5 N12 107.7(10) . .
N9 C5 C6 125.6(12) . .
N12 C5 C6 126.7(11) . .
C5 C6 H6A 109.5 . .
C5 C6 H6B 109.5 . .
H6A C6 H6B 109.5 . .
C5 C6 H6C 109.5 . .
H6A C6 H6C 109.5 . .
H6B C6 H6C 109.5 . .
N16 C7 N13 105.7(12) . .
N16 C7 C8 129.3(14) . .
N13 C7 C8 124.8(14) . .
C7 C8 H8A 109.5 . .
C7 C8 H8B 109.5 . .
H8A C8 H8B 109.5 . .
C7 C8 H8C 109.5 . .
H8A C8 H8C 109.5 . .
H8B C8 H8C 109.5 . .
N20 C9 N17 109.9(11) . .
N20 C9 C10 126.6(12) . .
N17 C9 C10 123.4(11) . .
C9 C10 H10A 109.5 . .
C9 C10 H10B 109.5 . .
H10A C10 H10B 109.5 . .
C9 C10 H10C 109.5 . .
H10A C10 H10C 109.5 . .
H10B C10 H10C 109.5 . .
N24 C11 N21 111.4(11) . .
N24 C11 C12 124.2(10) . .
N21 C11 C12 124.3(13) . .
C11 C12 H12A 109.5 . .
C11 C12 H12B 109.5 . .
H12A C12 H12B 109.5 . .
C11 C12 H12C 109.5 . .
H12A C12 H12C 109.5 . .
H12B C12 H12C 109.5 . .
O1 C13 O2 126.1(15) . .
O1 C13 C14 119.9(13) . .
O2 C13 C14 113.8(13) . .
N25 C14 C15 104.1(10) . .
N25 C14 C13 108.1(10) . .
C15 C14 C13 110.4(11) . .
N25 C14 H14A 111.3 . .
C15 C14 H14A 111.3 . .
C13 C14 H14A 111.3 . .
C16 C15 C14 127.3(14) . .
C16 C15 C17 102.8(12) . .
C14 C15 C17 115.3(10) . .
C16 C15 H15A 102.8 . .
C14 C15 H15A 102.8 . .
C17 C15 H15A 102.8 . .
C15 C16 H16A 109.5 . .
C15 C16 H16B 109.5 . .
H16A C16 H16B 109.5 . .
C15 C16 H16C 109.5 . .
H16A C16 H16C 109.5 . .
H16B C16 H16C 109.5 . .
C15 C17 H17A 109.5 . .
C15 C17 H17B 109.5 . .
H17A C17 H17B 109.5 . .
C15 C17 H17C 109.5 . .
H17A C17 H17C 109.5 . .
H17B C17 H17C 109.5 . .
O3 C18 O4 123.2(16) . .
O3 C18 C19 119.5(13) . .
O4 C18 C19 115.3(14) . .
C20 C19 N26 120.7(14) . .
C20 C19 C18 110.4(13) . .
N26 C19 C18 104.2(12) . .
C20 C19 H19A 106.9 . .
N26 C19 H19A 106.9 . .
C18 C19 H19A 106.9 . .
C22 C20 C19 117.0(13) . .
C22 C20 C21 95.7(17) . .
C19 C20 C21 114.0(16) . .
C22 C20 H20A 109.8 . .
C19 C20 H20A 109.8 . .
C21 C20 H20A 109.8 . .
C20 C21 H21A 109.5 . .
C20 C21 H21B 109.5 . .
H21A C21 H21B 109.5 . .
C20 C21 H21C 109.5 . .
H21A C21 H21C 109.5 . .
H21B C21 H21C 109.5 . .
C20 C22 H22A 109.5 . .
C20 C22 H22B 109.5 . .
H22A C22 H22B 109.5 . .
C20 C22 H22C 109.5 . .
H22A C22 H22C 109.5 . .
H22B C22 H22C 109.5 . .
O5 C31 N27 116.0(15) . .
O5 C31 H31A 122.0 . .
N27 C31 H31A 122.0 . .
N27 C32 H32A 109.5 . .
N27 C32 H32B 109.5 . .
H32A C32 H32B 109.5 . .
N27 C32 H32C 109.5 . .
H32A C32 H32C 109.5 . .
H32B C32 H32C 109.5 . .
N27 C33 H33A 109.5 . .
N27 C33 H33B 109.5 . .
H33A C33 H33B 109.5 . .
N27 C33 H33C 109.5 . .
H33A C33 H33C 109.5 . .
H33B C33 H33C 109.5 . .
N28 C34 O6 112(2) . .
N28 C34 H34A 124.0 . .
O6 C34 H34A 124.0 . .
N28 C35 H35A 109.5 . .
N28 C35 H35B 109.5 . .
H35A C35 H35B 109.5 . .
N28 C35 H35C 109.5 . .
H35A C35 H35C 109.5 . .
H35B C35 H35C 109.5 . .
N28 C36 H36A 109.5 . .
N28 C36 H36B 109.5 . .
H36A C36 H36B 109.5 . .
N28 C36 H36C 109.5 . .
H36A C36 H36C 109.5 . .
H36B C36 H36C 109.5 . .

loop_
_geom_bond_atom_site_label_1
_geom_bond_atom_site_label_2
_geom_bond_distance
_geom_bond_site_symmetry_2
Zn1 O2 1.926(10) .
Zn1 N4 1.975(9) .
Zn1 N5 2.006(12) .
Zn1 N9 2.012(10) .
Zn2 N24 2.014(10) .
Zn2 N20 2.038(10) .
Zn2 N8 2.097(12) 2_646
Zn2 N25 2.117(12) .
Zn2 O1 2.215(9) .
Zn3 N26 1.942(12) .
Zn3 N1 2.021(10) 1_655
Zn3 N12 2.024(10) .
Zn3 N16 2.133(11) .
Zn3 O3 2.234(11) .
Zn4 O4 1.946(11) .
Zn4 N21 1.973(12) .
Zn4 N17 1.991(9) 1_655
Zn4 N13 2.014(13) 2_747
O1 C13 1.226(18) .
O2 C13 1.248(19) .
O3 C18 1.204(19) .
O4 C18 1.278(17) .
O5 C31 1.307(12) .
O6 C34 1.32(3) .
N1 C1 1.332(14) .
N1 N2 1.405(15) .
N1 Zn3 2.021(9) 1_455
N2 N3 1.295(14) .
N3 N4 1.426(14) .
N4 C1 1.344(16) .
N5 C3 1.268(18) .
N5 N6 1.395(17) .
N6 N7 1.306(18) .
N7 N8 1.334(17) .
N8 C3 1.340(17) .
N8 Zn2 2.097(12) 2_656
N9 C5 1.314(14) .
N9 N10 1.422(14) .
N10 N11 1.250(14) .
N11 N12 1.317(13) .
N12 C5 1.345(16) .
N13 N14 1.309(15) .
N13 C7 1.390(18) .
N13 Zn4 2.014(13) 2_757
N14 N15 1.297(18) .
N15 N16 1.386(17) .
N16 C7 1.308(18) .
N17 N18 1.303(16) .
N17 C9 1.341(16) .
N17 Zn4 1.991(8) 1_455
N18 N19 1.255(16) .
N19 N20 1.323(15) .
N20 C9 1.304(14) .
N21 N22 1.274(16) .
N21 C11 1.338(14) .
N22 N23 1.339(16) .
N23 N24 1.394(14) .
N24 C11 1.310(16) .
N25 C14 1.482(15) .
N25 H25A 0.8900 .
N25 H25B 0.8900 .
N26 C19 1.544(11) .
N26 H26A 0.8900 .
N26 H26B 0.8900 .
N27 C31 1.327(12) .
N27 C33 1.477(12) .
N27 C32 1.485(12) .
N28 C34 1.30(2) .
N28 C35 1.34(2) .
N28 C36 1.37(3) .
C1 C2 1.535(18) .
C2 H2A 0.9600 .
C2 H2B 0.9600 .
C2 H2C 0.9600 .
C3 C4 1.538(18) .
C4 H4A 0.9600 .
C4 H4B 0.9600 .
C4 H4C 0.9600 .
C5 C6 1.441(16) .
C6 H6A 0.9600 .
C6 H6B 0.9600 .
C6 H6C 0.9600 .
C7 C8 1.422(19) .
C8 H8A 0.9600 .
C8 H8B 0.9600 .
C8 H8C 0.9600 .
C9 C10 1.417(19) .
C10 H10A 0.9600 .
C10 H10B 0.9600 .
C10 H10C 0.9600 .
C11 C12 1.526(19) .
C12 H12A 0.9600 .
C12 H12B 0.9600 .
C12 H12C 0.9600 .
C13 C14 1.530(19) .
C14 C15 1.508(10) .
C14 H14A 0.9800 .
C15 C16 1.471(11) .
C15 C17 1.521(11) .
C15 H15A 0.9800 .
C16 H16A 0.9600 .
C16 H16B 0.9600 .
C16 H16C 0.9600 .
C17 H17A 0.9600 .
C17 H17B 0.9600 .
C17 H17C 0.9600 .
C18 C19 1.56(2) .
C19 C20 1.477(11) .
C19 H19A 0.9800 .
C20 C22 1.427(11) .
C20 C21 1.520(12) .
C20 H20A 0.9800 .
C21 H21A 0.9600 .
C21 H21B 0.9600 .
C21 H21C 0.9600 .
C22 H22A 0.9600 .
C22 H22B 0.9600 .
C22 H22C 0.9600 .
C31 H31A 0.9300 .
C32 H32A 0.9600 .
C32 H32B 0.9600 .
C32 H32C 0.9600 .
C33 H33A 0.9600 .
C33 H33B 0.9600 .
C33 H33C 0.9600 .
C34 H34A 0.9300 .
C35 H35A 0.9600 .
C35 H35B 0.9600 .
C35 H35C 0.9600 .
C36 H36A 0.9600 .
C36 H36B 0.9600 .
C36 H36C 0.9600 .
